data_4034182
loop_
_publ_author_name
'Jash, Moumita'
'De, Sukanya'
'Pramanik, Subhendu'
'Chowdhury, Chinmay'

_publ_section_title
;
 Palladium(II)-Catalyzed Cascade Reactions of Ene-Ynes Tethered to
 Cyano/Aldehyde: Access to Naphtho[1,2-<i>b</i>]furans and
 Benzo[<i>g</i>]indoles.
;
_journal_issue 14
_journal_name_full 'The Journal of organic chemistry'
_journal_page_first 8959
_journal_page_last 8975
_journal_paper_doi 10.1021/acs.joc.9b00861
_journal_volume 84
_journal_year 2019
_chemical_formula_sum 'C26 H22 N2 O2 S'
_chemical_formula_weight 426.51
_space_group_crystal_system triclinic
_space_group_IT_number 2
_space_group_name_Hall '-P 1'
_space_group_name_H-M_alt 'P -1'
_atom_sites_solution_hydrogens geom
_audit_creation_method SHELXL-2014/7
_cell_angle_alpha 101.008(4)
_cell_angle_beta 110.170(4)
_cell_angle_gamma 93.425(4)
_cell_formula_units_Z 2
_cell_length_a 9.2355(18)
_cell_length_b 10.5110(19)
_cell_length_c 11.803(2)
_cell_measurement_reflns_used 9173
_cell_measurement_temperature 296(2)
_cell_measurement_theta_max 26.97
_cell_measurement_theta_min 2.37
_cell_volume 1045.9(3)
_computing_structure_refinement 'SHELXL-2014/7 (Sheldrick, 2014)'
_diffrn_ambient_temperature 296(2)
_diffrn_measured_fraction_theta_full 0.999
_diffrn_measured_fraction_theta_max 0.999
_diffrn_measurement_device_type 'Bruker APEX-II CCD'
_diffrn_measurement_method '\f and \w scans'
_diffrn_radiation_type MoK\a
_diffrn_radiation_wavelength 0.71073
_diffrn_reflns_av_R_equivalents 0.0269
_diffrn_reflns_av_unetI/netI 0.0161
_diffrn_reflns_Laue_measured_fraction_full 0.999
_diffrn_reflns_Laue_measured_fraction_max 0.999
_diffrn_reflns_limit_h_max 10
_diffrn_reflns_limit_h_min -10
_diffrn_reflns_limit_k_max 12
_diffrn_reflns_limit_k_min -12
_diffrn_reflns_limit_l_max 14
_diffrn_reflns_limit_l_min -14
_diffrn_reflns_number 20661
_diffrn_reflns_point_group_measured_fraction_full 0.999
_diffrn_reflns_point_group_measured_fraction_max 0.999
_diffrn_reflns_theta_full 24.997
_diffrn_reflns_theta_max 24.997
_diffrn_reflns_theta_min 2.435
_exptl_absorpt_coefficient_mu 0.181
_exptl_absorpt_correction_type none
_exptl_crystal_colour red
_exptl_crystal_density_diffrn 1.354
_exptl_crystal_description PLATE
_exptl_crystal_F_000 448
_exptl_crystal_size_max 0.680
_exptl_crystal_size_mid 0.180
_exptl_crystal_size_min 0.090
_refine_diff_density_max 0.245
_refine_diff_density_min -0.224
_refine_diff_density_rms 0.042
_refine_ls_extinction_method none
_refine_ls_goodness_of_fit_ref 0.844
_refine_ls_hydrogen_treatment constr
_refine_ls_matrix_type full
_refine_ls_number_parameters 281
_refine_ls_number_reflns 3667
_refine_ls_number_restraints 0
_refine_ls_restrained_S_all 0.844
_refine_ls_R_factor_all 0.0456
_refine_ls_R_factor_gt 0.0389
_refine_ls_shift/su_max 0.000
_refine_ls_shift/su_mean 0.000
_refine_ls_structure_factor_coef Fsqd
_refine_ls_weighting_details 'w=1/[\s^2^(Fo^2^)+(0.1000P)^2^+0.4105P] where P=(Fo^2^+2Fc^2^)/3'
_refine_ls_weighting_scheme calc
_refine_ls_wR_factor_gt 0.1184
_refine_ls_wR_factor_ref 0.1304
_reflns_Friedel_coverage 0.000
_reflns_number_gt 3176
_reflns_number_total 3667
_reflns_threshold_expression 'I > 2\s(I)'
_cod_data_source_file jo9b00861_si_003.cif
_cod_data_source_block CC_SU_1_30B_0m_a
_cod_original_cell_volume 1045.8(3)
_cod_database_code 4034182
_shelx_shelxl_version_number 2014/7
_shelx_space_group_comment
;
The symmetry employed for this shelxl refinement is uniquely defined
by the following loop, which should always be used as a source of
symmetry information in preference to the above space-group names.
They are only intended as comments.
;
_shelx_estimated_absorpt_t_min 0.887
_shelx_estimated_absorpt_t_max 0.984

loop_
_space_group_symop_operation_xyz
'x, y, z'
'-x, -y, -z'

loop_
_atom_site_label
_atom_site_type_symbol
_atom_site_fract_x
_atom_site_fract_y
_atom_site_fract_z
_atom_site_U_iso_or_equiv
_atom_site_adp_type
_atom_site_occupancy
_atom_site_site_symmetry_order
_atom_site_calc_flag
_atom_site_refinement_flags_posn
_atom_site_refinement_flags_adp
S001 S 0.41021(5) 0.64114(5) 0.28393(5) 0.05385(19) Uani 1 1 d . .
O002 O 0.27517(15) 0.69190(15) 0.21773(16) 0.0676(4) Uani 1 1 d . .
O003 O 0.39232(17) 0.53690(14) 0.34073(16) 0.0697(4) Uani 1 1 d . .
N004 N 0.49484(15) 0.59432(14) 0.18074(14) 0.0448(4) Uani 1 1 d . .
C005 C 0.64990(18) 0.56375(15) 0.20598(15) 0.0391(4) Uani 1 1 d . .
C006 C 0.73463(19) 0.48463(15) 0.28464(15) 0.0402(4) Uani 1 1 d . .
C007 C 0.70531(18) 0.61480(15) 0.12606(15) 0.0399(4) Uani 1 1 d . .
C008 C 0.88364(19) 0.46679(15) 0.27945(16) 0.0426(4) Uani 1 1 d . .
N1 N 0.9113(2) 0.64545(18) 0.04498(17) 0.0645(5) Uani 1 1 d . .
H1A H 1.0010 0.6308 0.0428 0.077 Uiso 1 1 calc R U
H1B H 0.8560 0.6911 -0.0025 0.077 Uiso 1 1 calc R U
C00A C 0.94020(19) 0.52320(17) 0.20121(17) 0.0479(4) Uani 1 1 d . .
H00A H 1.0392 0.5103 0.2018 0.058 Uiso 1 1 calc R U
C00B C 0.58479(19) 0.67641(16) 0.04991(16) 0.0438(4) Uani 1 1 d . .
C00C C 0.85598(19) 0.59566(17) 0.12494(16) 0.0449(4) Uani 1 1 d . .
C00D C 0.4637(2) 0.66325(17) 0.08559(17) 0.0476(4) Uani 1 1 d . .
H00D H 0.3705 0.6955 0.0519 0.057 Uiso 1 1 calc R U
C00E C 0.6852(2) 0.42092(17) 0.36265(17) 0.0490(4) Uani 1 1 d . .
H00E H 0.5866 0.4285 0.3654 0.059 Uiso 1 1 calc R U
C00F C 0.9762(2) 0.39089(17) 0.35520(18) 0.0519(4) Uani 1 1 d . .
H00F H 1.0744 0.3798 0.3529 0.062 Uiso 1 1 calc R U
C00G C 0.6764(2) 0.87645(17) -0.01282(16) 0.0466(4) Uani 1 1 d . .
C00H C 0.5453(2) 0.76930(19) 0.39236(18) 0.0520(5) Uani 1 1 d . .
C00I C 0.5843(2) 0.74075(18) -0.05296(16) 0.0523(5) Uani 1 1 d . .
H00B H 0.4773 0.7465 -0.1018 0.063 Uiso 1 1 calc R U
H00C H 0.6258 0.6850 -0.1065 0.063 Uiso 1 1 calc R U
C00J C 0.9264(2) 0.33379(18) 0.43096(18) 0.0566(5) Uani 1 1 d . .
H00J H 0.9901 0.2851 0.4807 0.068 Uiso 1 1 calc R U
C00K C 0.7788(3) 0.34863(18) 0.43386(18) 0.0560(5) Uani 1 1 d . .
H00K H 0.7437 0.3086 0.4851 0.067 Uiso 1 1 calc R U
C00L C 0.7756(3) 0.9700(2) 0.5511(2) 0.0625(5) Uani 1 1 d . .
C00M C 0.5589(3) 0.8887(2) 0.3604(2) 0.0617(5) Uani 1 1 d . .
H00M H 0.4905 0.9019 0.2860 0.074 Uiso 1 1 calc R U
C00N C 0.6436(3) 0.7506(2) 0.5045(2) 0.0613(5) Uani 1 1 d . .
H00N H 0.6336 0.6713 0.5270 0.074 Uiso 1 1 calc R U
C00O C 0.7042(3) 0.9560(2) 0.0998(2) 0.0669(6) Uani 1 1 d . .
H00O H 0.6695 0.9254 0.1562 0.080 Uiso 1 1 calc R U
C00P C 0.7562(3) 0.8512(2) 0.5820(2) 0.0656(6) Uani 1 1 d . .
H00P H 0.8217 0.8393 0.6581 0.079 Uiso 1 1 calc R U
C00Q C 0.8357(3) 1.1285(2) 0.0541(3) 0.0725(6) Uani 1 1 d . .
H00Q H 0.8908 1.2121 0.0771 0.087 Uiso 1 1 calc R U
C00R C 0.6733(3) 0.9866(2) 0.4392(2) 0.0673(6) Uani 1 1 d . .
H00R H 0.6826 1.0661 0.4171 0.081 Uiso 1 1 calc R U
C00S C 0.7827(3) 1.0810(2) 0.1326(2) 0.0738(6) Uani 1 1 d . .
H00S H 0.7991 1.1333 0.2101 0.089 Uiso 1 1 calc R U
C00T C 0.9046(3) 1.0770(3) 0.6347(2) 0.0844(7) Uani 1 1 d . .
H00G H 0.9570 1.0523 0.7113 0.127 Uiso 1 1 calc R U
H00H H 0.8617 1.1564 0.6511 0.127 Uiso 1 1 calc R U
H00I H 0.9774 1.0906 0.5951 0.127 Uiso 1 1 calc R U
C00U C 0.7277(4) 0.9261(2) -0.0929(2) 0.0842(8) Uani 1 1 d . .
H00U H 0.7091 0.8749 -0.1713 0.101 Uiso 1 1 calc R U
C00V C 0.8070(4) 1.0514(3) -0.0592(3) 0.1018(10) Uani 1 1 d . .
H00V H 0.8410 1.0832 -0.1154 0.122 Uiso 1 1 calc R U

loop_
_atom_site_aniso_label
_atom_site_aniso_U_11
_atom_site_aniso_U_22
_atom_site_aniso_U_33
_atom_site_aniso_U_23
_atom_site_aniso_U_13
_atom_site_aniso_U_12
S001 0.0425(3) 0.0556(3) 0.0786(4) 0.0237(2) 0.0354(2) 0.0110(2)
O002 0.0396(7) 0.0734(9) 0.1024(11) 0.0302(8) 0.0345(7) 0.0160(6)
O003 0.0660(9) 0.0667(9) 0.1069(12) 0.0395(8) 0.0579(9) 0.0137(7)
N004 0.0336(7) 0.0461(8) 0.0567(9) 0.0141(7) 0.0178(6) 0.0040(6)
C005 0.0320(8) 0.0367(8) 0.0457(9) 0.0043(7) 0.0141(7) -0.0003(6)
C006 0.0387(9) 0.0359(8) 0.0415(8) 0.0022(7) 0.0131(7) 0.0008(6)
C007 0.0356(8) 0.0362(8) 0.0440(9) 0.0041(7) 0.0137(7) -0.0031(6)
C008 0.0378(8) 0.0364(8) 0.0474(9) 0.0020(7) 0.0122(7) 0.0022(7)
N1 0.0521(10) 0.0810(12) 0.0798(12) 0.0341(10) 0.0387(9) 0.0134(8)
C00A 0.0349(9) 0.0467(9) 0.0622(11) 0.0079(8) 0.0205(8) 0.0027(7)
C00B 0.0406(9) 0.0397(8) 0.0451(9) 0.0067(7) 0.0110(7) -0.0029(7)
C00C 0.0403(9) 0.0442(9) 0.0497(9) 0.0048(7) 0.0202(8) -0.0026(7)
C00D 0.0366(9) 0.0469(9) 0.0551(10) 0.0141(8) 0.0102(7) 0.0043(7)
C00E 0.0529(10) 0.0473(9) 0.0499(10) 0.0099(8) 0.0232(8) 0.0069(8)
C00F 0.0449(10) 0.0439(9) 0.0593(11) 0.0046(8) 0.0129(8) 0.0089(8)
C00G 0.0464(9) 0.0465(9) 0.0472(10) 0.0169(8) 0.0139(8) 0.0066(7)
C00H 0.0565(11) 0.0545(10) 0.0614(11) 0.0188(9) 0.0369(9) 0.0188(8)
C00I 0.0542(11) 0.0514(10) 0.0438(10) 0.0099(8) 0.0105(8) -0.0009(8)
C00J 0.0642(12) 0.0476(10) 0.0527(11) 0.0117(8) 0.0131(9) 0.0153(9)
C00K 0.0731(13) 0.0476(10) 0.0523(11) 0.0135(8) 0.0274(10) 0.0100(9)
C00L 0.0726(13) 0.0593(12) 0.0618(12) 0.0061(10) 0.0343(11) 0.0194(10)
C00M 0.0715(13) 0.0589(11) 0.0599(12) 0.0206(10) 0.0257(10) 0.0140(10)
C00N 0.0783(14) 0.0572(11) 0.0644(12) 0.0226(10) 0.0382(11) 0.0261(10)
C00O 0.0809(15) 0.0616(12) 0.0549(12) 0.0078(10) 0.0274(11) -0.0157(11)
C00P 0.0777(15) 0.0681(13) 0.0551(12) 0.0138(10) 0.0258(11) 0.0299(11)
C00Q 0.0732(14) 0.0484(11) 0.0981(18) 0.0255(12) 0.0301(13) 0.0009(10)
C00R 0.0840(15) 0.0547(12) 0.0657(13) 0.0161(10) 0.0289(12) 0.0091(11)
C00S 0.0833(16) 0.0568(12) 0.0700(14) 0.0022(11) 0.0233(12) -0.0094(11)
C00T 0.0899(18) 0.0760(16) 0.0741(15) -0.0006(13) 0.0231(14) 0.0103(13)
C00U 0.129(2) 0.0658(14) 0.0738(15) 0.0165(12) 0.0581(15) -0.0018(14)
C00V 0.147(3) 0.0721(16) 0.117(2) 0.0386(17) 0.080(2) -0.0059(17)

loop_
_atom_type_symbol
_atom_type_description
_atom_type_scat_dispersion_real
_atom_type_scat_dispersion_imag
_atom_type_scat_source
C C 0.0033 0.0016 'International Tables Vol C Tables 4.2.6.8 and 6.1.1.4'
H H 0.0000 0.0000 'International Tables Vol C Tables 4.2.6.8 and 6.1.1.4'
N N 0.0061 0.0033 'International Tables Vol C Tables 4.2.6.8 and 6.1.1.4'
O O 0.0106 0.0060 'International Tables Vol C Tables 4.2.6.8 and 6.1.1.4'
S S 0.1246 0.1234 'International Tables Vol C Tables 4.2.6.8 and 6.1.1.4'

loop_
_geom_angle_atom_site_label_1
_geom_angle_atom_site_label_2
_geom_angle_atom_site_label_3
_geom_angle
O003 S001 O002 118.67(9)
O003 S001 N004 109.71(8)
O002 S001 N004 104.84(9)
O003 S001 C00H 110.05(10)
O002 S001 C00H 109.30(9)
N004 S001 C00H 103.03(8)
C00D N004 C005 106.54(14)
C00D N004 S001 114.78(12)
C005 N004 S001 127.16(12)
C007 C005 C006 122.81(15)
C007 C005 N004 106.62(14)
C006 C005 N004 130.21(15)
C00E C006 C008 117.66(16)
C00E C006 C005 127.45(16)
C008 C006 C005 114.87(15)
C005 C007 C00C 120.32(16)
C005 C007 C00B 108.80(15)
C00C C007 C00B 130.79(16)
C00A C008 C00F 119.81(16)
C00A C008 C006 121.49(16)
C00F C008 C006 118.70(17)
C00C N1 H1A 120.0
C00C N1 H1B 120.0
H1A N1 H1B 120.0
C00C C00A C008 122.62(16)
C00C C00A H00A 118.7
C008 C00A H00A 118.7
C00D C00B C007 106.61(15)
C00D C00B C00I 123.77(17)
C007 C00B C00I 129.60(16)
C00A C00C N1 121.58(17)
C00A C00C C007 117.80(16)
N1 C00C C007 120.58(17)
C00B C00D N004 111.42(15)
C00B C00D H00D 124.3
N004 C00D H00D 124.3
C00K C00E C006 121.38(18)
C00K C00E H00E 119.3
C006 C00E H00E 119.3
C00J C00F C008 121.99(18)
C00J C00F H00F 119.0
C008 C00F H00F 119.0
C00O C00G C00U 117.16(19)
C00O C00G C00I 122.47(17)
C00U C00G C00I 120.28(18)
C00N C00H C00M 120.4(2)
C00N C00H S001 120.97(16)
C00M C00H S001 118.54(16)
C00B C00I C00G 115.51(15)
C00B C00I H00B 108.4
C00G C00I H00B 108.4
C00B C00I H00C 108.4
C00G C00I H00C 108.4
H00B C00I H00C 107.5
C00F C00J C00K 119.34(18)
C00F C00J H00J 120.3
C00K C00J H00J 120.3
C00E C00K C00J 120.89(19)
C00E C00K H00K 119.6
C00J C00K H00K 119.6
C00R C00L C00P 117.7(2)
C00R C00L C00T 120.8(2)
C00P C00L C00T 121.5(2)
C00R C00M C00H 119.5(2)
C00R C00M H00M 120.2
C00H C00M H00M 120.2
C00P C00N C00H 118.6(2)
C00P C00N H00N 120.7
C00H C00N H00N 120.7
C00G C00O C00S 121.6(2)
C00G C00O H00O 119.2
C00S C00O H00O 119.2
C00N C00P C00L 122.3(2)
C00N C00P H00P 118.9
C00L C00P H00P 118.9
C00S C00Q C00V 118.3(2)
C00S C00Q H00Q 120.9
C00V C00Q H00Q 120.9
C00M C00R C00L 121.5(2)
C00M C00R H00R 119.3
C00L C00R H00R 119.3
C00Q C00S C00O 121.0(2)
C00Q C00S H00S 119.5
C00O C00S H00S 119.5
C00L C00T H00G 109.5
C00L C00T H00H 109.5
H00G C00T H00H 109.5
C00L C00T H00I 109.5
H00G C00T H00I 109.5
H00H C00T H00I 109.5
C00G C00U C00V 121.0(2)
C00G C00U H00U 119.5
C00V C00U H00U 119.5
C00Q C00V C00U 121.0(2)
C00Q C00V H00V 119.5
C00U C00V H00V 119.5

loop_
_geom_bond_atom_site_label_1
_geom_bond_atom_site_label_2
_geom_bond_distance
S001 O003 1.4186(14)
S001 O002 1.4204(15)
S001 N004 1.6762(15)
S001 C00H 1.746(2)
N004 C00D 1.408(2)
N004 C005 1.428(2)
C005 C007 1.390(2)
C005 C006 1.427(2)
C006 C00E 1.412(2)
C006 C008 1.420(2)
C007 C00C 1.422(2)
C007 C00B 1.444(2)
C008 C00A 1.408(3)
C008 C00F 1.412(2)
N1 C00C 1.384(2)
N1 H1A 0.8600
N1 H1B 0.8600
C00A C00C 1.358(3)
C00A H00A 0.9300
C00B C00D 1.332(3)
C00B C00I 1.497(2)
C00D H00D 0.9300
C00E C00K 1.361(3)
C00E H00E 0.9300
C00F C00J 1.351(3)
C00F H00F 0.9300
C00G C00O 1.359(3)
C00G C00U 1.363(3)
C00G C00I 1.517(2)
C00H C00N 1.381(3)
C00H C00M 1.388(3)
C00I H00B 0.9700
C00I H00C 0.9700
C00J C00K 1.393(3)
C00J H00J 0.9300
C00K H00K 0.9300
C00L C00R 1.383(3)
C00L C00P 1.384(3)
C00L C00T 1.505(3)
C00M C00R 1.367(3)
C00M H00M 0.9300
C00N C00P 1.371(3)
C00N H00N 0.9300
C00O C00S 1.378(3)
C00O H00O 0.9300
C00P H00P 0.9300
C00Q C00S 1.344(3)
C00Q C00V 1.353(4)
C00Q H00Q 0.9300
C00R H00R 0.9300
C00S H00S 0.9300
C00T H00G 0.9600
C00T H00H 0.9600
C00T H00I 0.9600
C00U C00V 1.384(4)
C00U H00U 0.9300
C00V H00V 0.9300
